data_4033589
loop_
_publ_author_name
'Qian, Jing'
'Lin, Zhenwei'
'Wang, Zaibin'
'Peng, Zhixing'
'Wu, Li'
'Lu, Ping'
'Wang, Yanguang'

_publ_section_title
;
 Copper-Carbene-Triggered Electrophilic Cyclization of
 o-Hydroxyarylenaminones with 3-Diazoindolin-2-imines: Synthesis of
 3-Indolyl-4 H-chromen-4-ones and Pyrido[2,3- b:6,5- b']diindoles.
;
_journal_issue 10
_journal_name_full 'The Journal of organic chemistry'
_journal_page_first 6395
_journal_page_last 6404
_journal_paper_doi 10.1021/acs.joc.9b00755
_journal_volume 84
_journal_year 2019
_chemical_formula_moiety 'C18 H14 N4'
_chemical_formula_sum 'C18 H14 N4'
_chemical_formula_weight 286.33
_space_group_crystal_system orthorhombic
_space_group_IT_number 61
_space_group_name_Hall '-P 2ac 2ab'
_space_group_name_H-M_alt 'P b c a'
_symmetry_space_group_name_Hall '-P 2ac 2ab'
_symmetry_space_group_name_H-M 'P b c a'
_atom_sites_solution_hydrogens geom
_atom_sites_solution_primary direct
_audit_creation_date 2018-07-18
_audit_creation_method
;
Olex2 1.2
(compiled 2018.05.29 svn.r3508 for OlexSys, GUI svn.r5506)
;
_cell_angle_alpha 90
_cell_angle_beta 90
_cell_angle_gamma 90
_cell_formula_units_Z 4
_cell_length_a 14.1669(14)
_cell_length_b 6.0750(6)
_cell_length_c 15.6269(17)
_cell_measurement_reflns_used 1044
_cell_measurement_temperature 155.0
_cell_measurement_theta_max 29.2001
_cell_measurement_theta_min 2.6015
_cell_volume 1344.9(2)
_computing_cell_refinement
;
CrysAlisPro, Agilent Technologies,
Version 1.171.35.11 (release 16-05-2011 CrysAlis171 .NET)
(compiled May 16 2011,17:55:39)
;
_computing_data_collection
;
CrysAlisPro, Agilent Technologies,
Version 1.171.35.11 (release 16-05-2011 CrysAlis171 .NET)
(compiled May 16 2011,17:55:39)
;
_computing_data_reduction
;
CrysAlisPro, Agilent Technologies,
Version 1.171.35.11 (release 16-05-2011 CrysAlis171 .NET)
(compiled May 16 2011,17:55:39)
;
_computing_molecular_graphics 'Olex2 (Dolomanov et al., 2009)'
_computing_publication_material 'Olex2 (Dolomanov et al., 2009)'
_computing_structure_refinement 'ShelXL (Sheldrick, 2015)'
_computing_structure_solution 'ShelXS (Sheldrick, 2008)'
_diffrn_ambient_temperature 155.0
_diffrn_detector_area_resol_mean 10.3592
_diffrn_measured_fraction_theta_full 1.000
_diffrn_measured_fraction_theta_max 1.000
_diffrn_measurement_details
;
#__ type_ start__ end____ width___ exp.time_
  1 omega  -12.00   31.00   1.0000    2.0000
omega____ theta____ kappa____ phi______ frames
    -      -11.4683   93.0000  104.0000 43

#__ type_ start__ end____ width___ exp.time_
  2 omega  -66.00   23.00   1.0000    2.0000
omega____ theta____ kappa____ phi______ frames
    -       11.7808  -77.0000   30.0000 89
;
_diffrn_measurement_device_type 'Xcalibur, Atlas, Gemini ultra'
_diffrn_measurement_method '\w scans'
_diffrn_orient_matrix_UB_11 0.0307786000
_diffrn_orient_matrix_UB_12 0.0699638000
_diffrn_orient_matrix_UB_13 0.0233059000
_diffrn_orient_matrix_UB_21 -0.0344928000
_diffrn_orient_matrix_UB_22 0.0846586000
_diffrn_orient_matrix_UB_23 -0.0009591000
_diffrn_orient_matrix_UB_31 -0.0192387000
_diffrn_orient_matrix_UB_32 -0.0397772000
_diffrn_orient_matrix_UB_33 0.0389100000
_diffrn_radiation_monochromator graphite
_diffrn_radiation_type MoK\a
_diffrn_radiation_wavelength 0.71073
_diffrn_reflns_av_R_equivalents 0.0383
_diffrn_reflns_av_unetI/netI 0.0415
_diffrn_reflns_Laue_measured_fraction_full 1.000
_diffrn_reflns_Laue_measured_fraction_max 1.000
_diffrn_reflns_limit_h_max 16
_diffrn_reflns_limit_h_min -17
_diffrn_reflns_limit_k_max 7
_diffrn_reflns_limit_k_min -5
_diffrn_reflns_limit_l_max 18
_diffrn_reflns_limit_l_min -15
_diffrn_reflns_number 3789
_diffrn_reflns_point_group_measured_fraction_full 1.000
_diffrn_reflns_point_group_measured_fraction_max 1.000
_diffrn_reflns_theta_full 25.242
_diffrn_reflns_theta_max 25.348
_diffrn_reflns_theta_min 2.607
_diffrn_source 'Enhance (Mo) X-ray Source'
_exptl_absorpt_coefficient_mu 0.087
_exptl_absorpt_correction_T_max 1.00000
_exptl_absorpt_correction_T_min 0.92160
_exptl_absorpt_correction_type multi-scan
_exptl_absorpt_process_details
;
CrysAlisPro, Agilent Technologies,
Version 1.171.35.11 (release 16-05-2011 CrysAlis171 .NET)
(compiled May 16 2011,17:55:39)
Empirical absorption correction using spherical harmonics,
 implemented in SCALE3 ABSPACK scaling algorithm.
;
_exptl_crystal_colour yellow
_exptl_crystal_colour_primary yellow
_exptl_crystal_density_diffrn 1.414
_exptl_crystal_description block
_exptl_crystal_F_000 600
_exptl_crystal_size_max 0.49
_exptl_crystal_size_mid 0.4
_exptl_crystal_size_min 0.36
_refine_diff_density_max 0.191
_refine_diff_density_min -0.234
_refine_diff_density_rms 0.058
_refine_ls_extinction_method none
_refine_ls_goodness_of_fit_ref 1.043
_refine_ls_hydrogen_treatment constr
_refine_ls_matrix_type full
_refine_ls_number_parameters 101
_refine_ls_number_reflns 1239
_refine_ls_number_restraints 0
_refine_ls_restrained_S_all 1.043
_refine_ls_R_factor_all 0.0656
_refine_ls_R_factor_gt 0.0480
_refine_ls_shift/su_max 0.000
_refine_ls_shift/su_mean 0.000
_refine_ls_structure_factor_coef Fsqd
_refine_ls_weighting_details 'w=1/[\s^2^(Fo^2^)+(0.0610P)^2^+0.6238P] where P=(Fo^2^+2Fc^2^)/3'
_refine_ls_weighting_scheme calc
_refine_ls_wR_factor_gt 0.1150
_refine_ls_wR_factor_ref 0.1302
_reflns_Friedel_coverage 0.000
_reflns_number_gt 965
_reflns_number_total 1239
_reflns_threshold_expression 'I > 2\s(I)'
_cod_data_source_file jo9b00755_si_005.cif
_cod_data_source_block 180716_qj3_48_1
_cod_depositor_comments 'Adding full bibliography for 4033589--4033590.cif.'
_cod_database_code 4033589
_shelx_shelxl_version_number 2016/6
_chemical_oxdiff_formula 'c h n o'
_shelx_space_group_comment
;
The symmetry employed for this shelxl refinement is uniquely defined
by the following loop, which should always be used as a source of
symmetry information in preference to the above space-group names.
They are only intended as comments.
;
_shelx_estimated_absorpt_t_max 0.969
_shelx_estimated_absorpt_t_min 0.958
_reflns_odcompleteness_completeness 99.82
_reflns_odcompleteness_iscentric 1
_reflns_odcompleteness_theta 26.32
_olex2_refinement_description
;
1. Fixed Uiso
 At 1.2 times of:
  All C(H) groups
 At 1.5 times of:
  All C(H,H,H) groups
2.a Aromatic/amide H refined with riding coordinates:
 C1(H1), C2(H2), C3(H3), C4(H4)
2.b Idealised Me refined as rotating group:
 C9(H9A,H9B,H9C)
;
_olex2_submission_special_instructions 'No special instructions were received'

loop_
_space_group_symop_operation_xyz
'x, y, z'
'-x+1/2, -y, z+1/2'
'x+1/2, -y+1/2, -z'
'-x, y+1/2, -z+1/2'
'-x, -y, -z'
'x-1/2, y, -z-1/2'
'-x-1/2, y-1/2, z'
'x, -y-1/2, z-1/2'

loop_
_atom_site_label
_atom_site_type_symbol
_atom_site_fract_x
_atom_site_fract_y
_atom_site_fract_z
_atom_site_U_iso_or_equiv
_atom_site_adp_type
_atom_site_occupancy
_atom_site_site_symmetry_order
_atom_site_calc_flag
_atom_site_refinement_flags_posn
N1 N 0.53301(11) 0.5088(2) 0.41143(10) 0.0227(4) Uani 1 1 d .
N2 N 0.38512(12) 0.1670(2) 0.53975(10) 0.0225(4) Uani 1 1 d .
C1 C 0.43030(14) 0.0915(3) 0.31528(13) 0.0249(5) Uani 1 1 d .
H1 H 0.464905 0.165468 0.271867 0.030 Uiso 1 1 calc R
C2 C 0.37812(14) -0.0947(3) 0.29630(13) 0.0264(5) Uani 1 1 d .
H2 H 0.376557 -0.147789 0.239139 0.032 Uiso 1 1 calc R
C3 C 0.32789(14) -0.2055(3) 0.35955(13) 0.0278(5) Uani 1 1 d .
H3 H 0.293288 -0.333948 0.344840 0.033 Uiso 1 1 calc R
C4 C 0.32728(14) -0.1325(3) 0.44338(13) 0.0251(5) Uani 1 1 d .
H4 H 0.293392 -0.209257 0.486519 0.030 Uiso 1 1 calc R
C5 C 0.37812(13) 0.0576(3) 0.46226(12) 0.0218(5) Uani 1 1 d .
C6 C 0.43115(14) 0.1685(3) 0.39920(12) 0.0221(5) Uani 1 1 d .
C7 C 0.47445(13) 0.3529(3) 0.44145(12) 0.0201(5) Uani 1 1 d .
C8 C 0.44358(14) 0.3473(3) 0.52815(12) 0.0208(5) Uani 1 1 d .
C9 C 0.34103(15) 0.1006(3) 0.61913(12) 0.0279(5) Uani 1 1 d .
H9A H 0.369438 -0.037229 0.639057 0.042 Uiso 1 1 calc GR
H9B H 0.273275 0.078703 0.609795 0.042 Uiso 1 1 calc GR
H9C H 0.350499 0.215485 0.662321 0.042 Uiso 1 1 calc GR

loop_
_atom_site_aniso_label
_atom_site_aniso_U_11
_atom_site_aniso_U_22
_atom_site_aniso_U_33
_atom_site_aniso_U_23
_atom_site_aniso_U_13
_atom_site_aniso_U_12
N1 0.0239(9) 0.0233(8) 0.0208(9) 0.0014(7) 0.0000(7) -0.0003(7)
N2 0.0260(9) 0.0242(9) 0.0171(9) 0.0024(7) 0.0010(7) -0.0043(7)
C1 0.0250(11) 0.0283(11) 0.0215(11) 0.0006(9) 0.0012(9) 0.0021(8)
C2 0.0272(11) 0.0290(11) 0.0229(11) -0.0059(9) -0.0016(9) 0.0016(8)
C3 0.0268(11) 0.0248(10) 0.0320(12) -0.0036(9) -0.0013(10) -0.0008(9)
C4 0.0258(11) 0.0232(10) 0.0263(11) 0.0012(8) 0.0013(9) -0.0016(8)
C5 0.0209(10) 0.0217(10) 0.0226(11) 0.0019(8) -0.0018(8) 0.0028(7)
C6 0.0222(10) 0.0242(10) 0.0199(10) 0.0009(9) -0.0006(8) 0.0022(8)
C7 0.0213(10) 0.0202(10) 0.0188(10) 0.0040(8) -0.0007(8) 0.0008(7)
C8 0.0231(10) 0.0192(10) 0.0201(10) 0.0019(8) -0.0010(9) 0.0003(7)
C9 0.0304(11) 0.0319(11) 0.0213(11) 0.0048(9) 0.0013(9) -0.0048(9)

loop_
_atom_type_symbol
_atom_type_description
_atom_type_scat_dispersion_real
_atom_type_scat_dispersion_imag
_atom_type_scat_source
C C 0.0033 0.0016 'International Tables Vol C Tables 4.2.6.8 and 6.1.1.4'
H H 0.0000 0.0000 'International Tables Vol C Tables 4.2.6.8 and 6.1.1.4'
N N 0.0061 0.0033 'International Tables Vol C Tables 4.2.6.8 and 6.1.1.4'

loop_
_geom_angle_atom_site_label_1
_geom_angle_atom_site_label_2
_geom_angle_atom_site_label_3
_geom_angle
_geom_angle_site_symmetry_1
C8 N1 C7 111.70(17) 5_666
C5 N2 C8 107.93(15) .
C5 N2 C9 125.83(16) .
C8 N2 C9 126.22(16) .
C2 C1 H1 120.6 .
C2 C1 C6 118.76(19) .
C6 C1 H1 120.6 .
C1 C2 H2 119.5 .
C1 C2 C3 121.09(19) .
C3 C2 H2 119.5 .
C2 C3 H3 119.3 .
C4 C3 C2 121.40(19) .
C4 C3 H3 119.3 .
C3 C4 H4 121.2 .
C3 C4 C5 117.60(18) .
C5 C4 H4 121.2 .
N2 C5 C4 128.34(17) .
N2 C5 C6 110.10(16) .
C4 C5 C6 121.56(18) .
C1 C6 C5 119.55(18) .
C1 C6 C7 134.25(18) .
C5 C6 C7 106.17(17) .
N1 C7 C6 130.72(18) .
N1 C7 C8 122.60(17) .
C8 C7 C6 106.68(16) .
N1 C8 N2 125.20(17) 5_666
N1 C8 C7 125.70(17) 5_666
N2 C8 C7 109.10(16) .
N2 C9 H9A 109.5 .
N2 C9 H9B 109.5 .
N2 C9 H9C 109.5 .
H9A C9 H9B 109.5 .
H9A C9 H9C 109.5 .
H9B C9 H9C 109.5 .

loop_
_geom_bond_atom_site_label_1
_geom_bond_atom_site_label_2
_geom_bond_distance
_geom_bond_site_symmetry_2
N1 C7 1.344(2) .
N1 C8 1.329(2) 5_666
N2 C5 1.385(2) .
N2 C8 1.385(2) .
N2 C9 1.446(2) .
C1 H1 0.9500 .
C1 C2 1.383(3) .
C1 C6 1.392(3) .
C2 H2 0.9500 .
C2 C3 1.391(3) .
C3 H3 0.9500 .
C3 C4 1.383(3) .
C4 H4 0.9500 .
C4 C5 1.393(3) .
C5 C6 1.410(3) .
C6 C7 1.438(3) .
C7 C8 1.424(3) .
C9 H9A 0.9800 .
C9 H9B 0.9800 .
C9 H9C 0.9800 .
